data_4079913
loop_
_publ_author_name
'Marchenko, Anatoliy P.'
'Koidan, Heorgiy N.'
'Hurieva, Anastasiya N.'
'Gutov, Oleksii V.'
'Kostyuk, Aleksandr N.'
'Tubaro, Cristina'
'Lollo, Samira'
'Lanza, Arianna'
'Nestola, Fabrizio'
'Biffis, Andrea'

_publ_section_title
;
 N-Phosphorylated Azolylidenes: Novel Ligands for Dinuclear Complexes of
 Coinage Metals
;
_journal_issue 2
_journal_name_full Organometallics
_journal_page_first 718
_journal_paper_doi 10.1021/om301051t
_journal_volume 32
_journal_year 2013
_chemical_formula_moiety 'C24 H46 Au2 N4 P2, 2(C F3 O3 S)'
_chemical_formula_sum 'C26 H46 Au2 F6 N4 O6 P2 S2'
_chemical_formula_weight 1144.69
_chemical_name_systematic
;
 ?
;
_space_group_IT_number 14
_symmetry_cell_setting monoclinic
_symmetry_space_group_name_Hall '-P 2ybc'
_symmetry_space_group_name_H-M 'P 1 21/c 1'
_atom_sites_solution_hydrogens geom
_atom_sites_solution_primary direct
_atom_sites_solution_secondary difmap
_audit_creation_method SHELXL-97
_cell_angle_alpha 90.00
_cell_angle_beta 99.207(12)
_cell_angle_gamma 90.00
_cell_formula_units_Z 2
_cell_length_a 8.0029(11)
_cell_length_b 11.5009(15)
_cell_length_c 21.177(3)
_cell_measurement_reflns_used 6841
_cell_measurement_temperature 298(2)
_cell_measurement_theta_max 25
_cell_measurement_theta_min 3.123
_cell_volume 1924.0(5)
_computing_structure_refinement 'SHELXL-97 (Sheldrick, 1997)'
_diffrn_ambient_temperature 298(2)
_diffrn_measured_fraction_theta_full 0.999
_diffrn_measured_fraction_theta_max 0.889
_diffrn_radiation_monochromator graphite
_diffrn_radiation_source 'fine-focus sealed tube'
_diffrn_radiation_type MoK\a
_diffrn_radiation_wavelength 0.71073
_diffrn_reflns_av_R_equivalents 0.0660
_diffrn_reflns_av_sigmaI/netI 0.0944
_diffrn_reflns_limit_h_max 10
_diffrn_reflns_limit_h_min -10
_diffrn_reflns_limit_k_max 14
_diffrn_reflns_limit_k_min -14
_diffrn_reflns_limit_l_max 26
_diffrn_reflns_limit_l_min -26
_diffrn_reflns_number 38734
_diffrn_reflns_theta_full 25.00
_diffrn_reflns_theta_max 28.01
_diffrn_reflns_theta_min 3.13
_exptl_absorpt_coefficient_mu 7.879
_exptl_absorpt_correction_T_max 0.2978
_exptl_absorpt_correction_T_min 0.1517
_exptl_absorpt_correction_type numerical
_exptl_absorpt_process_details 'XRed, XShape'
_exptl_crystal_colour colorless
_exptl_crystal_density_diffrn 1.976
_exptl_crystal_density_method 'not measured'
_exptl_crystal_description prism
_exptl_crystal_F_000 1104
_exptl_crystal_size_max 0.280
_exptl_crystal_size_mid 0.160
_exptl_crystal_size_min 0.160
_refine_diff_density_max 1.293
_refine_diff_density_min -1.640
_refine_diff_density_rms 0.133
_refine_ls_extinction_method none
_refine_ls_goodness_of_fit_ref 0.999
_refine_ls_hydrogen_treatment constr
_refine_ls_matrix_type full
_refine_ls_number_parameters 217
_refine_ls_number_reflns 4136
_refine_ls_number_restraints 0
_refine_ls_restrained_S_all 0.999
_refine_ls_R_factor_all 0.0563
_refine_ls_R_factor_gt 0.0280
_refine_ls_shift/su_max 0.000
_refine_ls_shift/su_mean 0.000
_refine_ls_structure_factor_coef Fsqd
_refine_ls_weighting_details 'calc w=1/[\s^2^(Fo^2^)+(0.0039P)^2^+0.0000P] where P=(Fo^2^+2Fc^2^)/3'
_refine_ls_weighting_scheme calc
_refine_ls_wR_factor_gt 0.0474
_refine_ls_wR_factor_ref 0.0493
_reflns_number_gt 2493
_reflns_number_total 4136
_reflns_threshold_expression >2sigma(I)
_cod_data_source_file om301051t_si_002.cif
_cod_data_source_block 1-Au
_cod_depositor_comments
;
The following automatic conversions were performed:

'_symmetry_cell_setting' value 'Monoclinic' changed to 'monoclinic'
according to /home/saulius/struct/CIF-dictionaries/cif_core.dic
dictionary named 'cif_core.dic' version 2.4.2 from 2011-04-26.

Automatic conversion script
Id: cif_fix_values 1891 2012-01-12 08:04:46Z andrius 
;
_cod_original_sg_symbol_H-M 'P 21/c'
_cod_database_code 4079913

loop_
_symmetry_equiv_pos_as_xyz
'x, y, z'
'-x, y+1/2, -z+1/2'
'-x, -y, -z'
'x, -y-1/2, z-1/2'

loop_
_atom_site_label
_atom_site_type_symbol
_atom_site_fract_x
_atom_site_fract_y
_atom_site_fract_z
_atom_site_U_iso_or_equiv
_atom_site_adp_type
_atom_site_occupancy
_atom_site_symmetry_multiplicity
_atom_site_calc_flag
_atom_site_refinement_flags
C1 C 0.1599(7) 0.8680(6) -0.0613(3) 0.0276(17) Uani 1 1 d .
C2 C -0.2360(8) 1.1048(7) 0.1564(3) 0.0392(18) Uani 1 1 d .
H2 H -0.2510 1.0703 0.1948 0.047 Uiso 1 1 calc R
C3 C 0.2945(8) 0.7932(6) -0.1353(3) 0.040(2) Uani 1 1 d .
H3 H 0.3568 0.7418 -0.1562 0.048 Uiso 1 1 calc R
C4 C 0.2797(8) 0.6696(6) -0.0386(3) 0.046(2) Uani 1 1 d .
H4A H 0.3444 0.6169 -0.0602 0.070 Uiso 1 1 calc R
H4B H 0.1743 0.6338 -0.0336 0.070 Uiso 1 1 calc R
H4C H 0.3422 0.6882 0.0027 0.070 Uiso 1 1 calc R
C5 C -0.2128(8) 0.8133(6) 0.1240(3) 0.0358(19) Uani 1 1 d .
C6 C 0.1321(8) 0.9392(6) 0.1823(3) 0.0306(18) Uani 1 1 d .
C7 C -0.3645(8) 0.8450(7) 0.0746(4) 0.071(3) Uani 1 1 d .
H7A H -0.3313 0.8484 0.0330 0.106 Uiso 1 1 calc R
H7B H -0.4072 0.9195 0.0849 0.106 Uiso 1 1 calc R
H7C H -0.4512 0.7873 0.0745 0.106 Uiso 1 1 calc R
C8 C -0.2679(9) 0.8058(6) 0.1893(3) 0.070(3) Uani 1 1 d .
H8A H -0.1721 0.7864 0.2210 0.105 Uiso 1 1 calc R
H8B H -0.3531 0.7468 0.1886 0.105 Uiso 1 1 calc R
H8C H -0.3132 0.8794 0.1997 0.105 Uiso 1 1 calc R
C9 C -0.1465(9) 0.6922(6) 0.1087(3) 0.053(2) Uani 1 1 d .
H9A H -0.1115 0.6939 0.0674 0.079 Uiso 1 1 calc R
H9B H -0.2349 0.6358 0.1085 0.079 Uiso 1 1 calc R
H9C H -0.0519 0.6717 0.1406 0.079 Uiso 1 1 calc R
C10 C 0.0841(8) 0.9751(7) 0.2472(3) 0.060(2) Uani 1 1 d .
H10A H 0.0252 1.0481 0.2426 0.090 Uiso 1 1 calc R
H10B H 0.1850 0.9829 0.2782 0.090 Uiso 1 1 calc R
H10C H 0.0124 0.9168 0.2611 0.090 Uiso 1 1 calc R
C11 C 0.2540(8) 1.0309(6) 0.1620(3) 0.062(3) Uani 1 1 d .
H11A H 0.2857 1.0088 0.1218 0.093 Uiso 1 1 calc R
H11B H 0.3535 1.0358 0.1939 0.093 Uiso 1 1 calc R
H11C H 0.1988 1.1052 0.1576 0.093 Uiso 1 1 calc R
C12 C 0.2247(9) 0.8264(6) 0.1896(3) 0.058(2) Uani 1 1 d .
H12A H 0.2547 0.8039 0.1493 0.088 Uiso 1 1 calc R
H12B H 0.1536 0.7679 0.2038 0.088 Uiso 1 1 calc R
H12C H 0.3256 0.8349 0.2206 0.088 Uiso 1 1 calc R
C13 C 0.2195(13) 0.4094(11) 0.1005(5) 0.084(3) Uani 1 1 d .
Au1 Au 0.06007(3) 0.88998(2) 0.021776(12) 0.02879(8) Uani 1 1 d .
F1 F 0.1441(10) 0.3407(6) 0.1336(3) 0.164(3) Uani 1 1 d .
F2 F 0.2803(7) 0.3573(7) 0.0591(3) 0.162(3) Uani 1 1 d .
F3 F 0.0952(8) 0.4755(7) 0.0702(4) 0.180(4) Uani 1 1 d .
N1 N -0.1473(6) 1.0574(4) 0.1109(2) 0.0262(14) Uani 1 1 d .
N2 N 0.2462(6) 0.7771(5) -0.0766(2) 0.0305(15) Uani 1 1 d .
O1 O 0.4156(9) 0.5847(7) 0.1085(3) 0.148(3) Uani 1 1 d .
O2 O 0.5092(8) 0.4235(7) 0.1724(3) 0.166(4) Uani 1 1 d .
O3 O 0.2876(7) 0.5422(4) 0.1989(3) 0.084(2) Uani 1 1 d .
P1 P -0.0446(2) 0.92207(14) 0.11525(8) 0.0262(5) Uani 1 1 d .
S1 S 0.3755(3) 0.50181(19) 0.15104(9) 0.0439(5) Uani 1 1 d .

loop_
_atom_site_aniso_label
_atom_site_aniso_U_11
_atom_site_aniso_U_22
_atom_site_aniso_U_33
_atom_site_aniso_U_23
_atom_site_aniso_U_13
_atom_site_aniso_U_12
C1 0.026(4) 0.034(5) 0.023(4) 0.007(4) 0.005(3) 0.004(4)
C2 0.051(5) 0.045(5) 0.027(4) 0.004(4) 0.024(3) 0.017(5)
C3 0.056(5) 0.036(5) 0.031(5) 0.001(4) 0.021(4) 0.021(4)
C4 0.056(5) 0.045(5) 0.040(5) 0.014(4) 0.012(4) 0.027(4)
C5 0.041(5) 0.041(5) 0.027(4) -0.003(4) 0.009(4) -0.011(4)
C6 0.027(4) 0.027(4) 0.037(4) 0.000(3) 0.003(4) 0.006(4)
C7 0.058(6) 0.074(7) 0.077(7) -0.014(6) -0.001(5) -0.022(5)
C8 0.103(7) 0.064(6) 0.057(6) -0.022(5) 0.057(5) -0.038(5)
C9 0.077(6) 0.035(5) 0.052(6) -0.010(4) 0.026(5) -0.017(5)
C10 0.053(6) 0.090(7) 0.035(5) -0.017(5) 0.002(4) 0.013(5)
C11 0.043(5) 0.073(7) 0.063(6) 0.006(5) -0.015(4) -0.026(5)
C12 0.069(6) 0.057(6) 0.042(5) 0.001(4) -0.011(4) 0.027(5)
C13 0.080(8) 0.091(10) 0.089(9) -0.022(8) 0.035(7) -0.023(8)
Au1 0.03913(16) 0.02638(14) 0.02345(13) 0.00111(18) 0.01290(10) 0.00722(19)
F1 0.252(8) 0.121(6) 0.130(6) -0.037(5) 0.058(6) -0.119(6)
F2 0.135(5) 0.239(9) 0.117(5) -0.137(6) 0.034(4) -0.046(6)
F3 0.088(6) 0.161(7) 0.259(10) -0.004(7) -0.066(6) 0.005(5)
N1 0.038(4) 0.024(3) 0.019(3) 0.001(3) 0.013(3) 0.013(3)
N2 0.036(4) 0.031(4) 0.027(3) 0.000(3) 0.013(3) 0.014(3)
O1 0.231(8) 0.154(8) 0.066(5) 0.010(5) 0.046(5) -0.129(7)
O2 0.142(6) 0.175(8) 0.147(7) -0.093(6) -0.079(5) 0.133(6)
O3 0.143(6) 0.057(4) 0.070(4) -0.017(3) 0.071(4) -0.009(4)
P1 0.0370(12) 0.0229(12) 0.0208(10) 0.0014(8) 0.0111(9) 0.0055(9)
S1 0.0465(14) 0.0523(14) 0.0336(12) -0.0074(11) 0.0091(10) 0.0080(12)

loop_
_atom_type_symbol
_atom_type_description
_atom_type_scat_dispersion_real
_atom_type_scat_dispersion_imag
_atom_type_scat_source
C C 0.0033 0.0016 'International Tables Vol C Tables 4.2.6.8 and 6.1.1.4'
H H 0.0000 0.0000 'International Tables Vol C Tables 4.2.6.8 and 6.1.1.4'
Au Au -2.0133 8.8022 'International Tables Vol C Tables 4.2.6.8 and 6.1.1.4'
F F 0.0171 0.0103 'International Tables Vol C Tables 4.2.6.8 and 6.1.1.4'
N N 0.0061 0.0033 'International Tables Vol C Tables 4.2.6.8 and 6.1.1.4'
O O 0.0106 0.0060 'International Tables Vol C Tables 4.2.6.8 and 6.1.1.4'
P P 0.1023 0.0942 'International Tables Vol C Tables 4.2.6.8 and 6.1.1.4'
S S 0.1246 0.1234 'International Tables Vol C Tables 4.2.6.8 and 6.1.1.4'

loop_
_geom_angle_atom_site_label_1
_geom_angle_atom_site_label_2
_geom_angle_atom_site_label_3
_geom_angle
_geom_angle_site_symmetry_1
_geom_angle_site_symmetry_3
N2 C1 N1 106.8(5) . 3_575
N2 C1 Au1 126.6(5) . .
N1 C1 Au1 126.6(5) 3_575 .
C3 C2 N1 107.9(6) 3_575 .
C2 C3 N2 107.0(6) 3_575 .
C7 C5 C8 109.0(6) . .
C7 C5 C9 109.7(6) . .
C8 C5 C9 107.4(6) . .
C7 C5 P1 106.3(5) . .
C8 C5 P1 116.5(5) . .
C9 C5 P1 107.8(5) . .
C12 C6 C10 109.3(6) . .
C12 C6 C11 107.3(6) . .
C10 C6 C11 108.9(6) . .
C12 C6 P1 107.1(5) . .
C10 C6 P1 116.4(5) . .
C11 C6 P1 107.4(4) . .
F2 C13 F1 111.6(11) . .
F2 C13 F3 106.6(11) . .
F1 C13 F3 103.7(9) . .
F2 C13 S1 112.8(7) . .
F1 C13 S1 112.0(8) . .
F3 C13 S1 109.5(8) . .
C1 Au1 P1 177.46(19) . .
C1 Au1 Au1 89.40(19) . 3_575
P1 Au1 Au1 89.16(4) . 3_575
C1 N1 C2 107.8(5) 3_575 .
C1 N1 P1 125.6(4) 3_575 .
C2 N1 P1 126.5(5) . .
C1 N2 C3 110.5(6) . .
C1 N2 C4 125.8(5) . .
C3 N2 C4 123.7(6) . .
N1 P1 C6 103.9(3) . .
N1 P1 C5 105.1(3) . .
C6 P1 C5 118.1(3) . .
N1 P1 Au1 109.21(18) . .
C6 P1 Au1 109.8(2) . .
C5 P1 Au1 110.2(2) . .
O1 S1 O3 116.0(4) . .
O1 S1 O2 113.8(5) . .
O3 S1 O2 114.9(4) . .
O1 S1 C13 103.0(5) . .
O3 S1 C13 103.8(4) . .
O2 S1 C13 103.1(5) . .

loop_
_geom_bond_atom_site_label_1
_geom_bond_atom_site_label_2
_geom_bond_distance
_geom_bond_site_symmetry_2
C1 N2 1.321(7) .
C1 N1 1.348(7) 3_575
C1 Au1 2.061(6) .
C2 C3 1.314(8) 3_575
C2 N1 1.397(7) .
C3 C2 1.314(8) 3_575
C3 N2 1.372(7) .
C4 N2 1.477(7) .
C5 C7 1.515(8) .
C5 C8 1.521(8) .
C5 C9 1.542(8) .
C5 P1 1.869(7) .
C6 C12 1.490(8) .
C6 C10 1.541(8) .
C6 C11 1.544(8) .
C6 P1 1.847(6) .
C13 F2 1.225(10) .
C13 F1 1.271(10) .
C13 F3 1.332(12) .
C13 S1 1.846(10) .
Au1 P1 2.2993(16) .
Au1 Au1 2.8098(6) 3_575
N1 C1 1.348(7) 3_575
N1 P1 1.755(5) .
O1 S1 1.385(6) .
O2 S1 1.416(6) .
O3 S1 1.402(5) .
